data_7250114
loop_
_publ_author_name
'Pan, Ziqi'
'Zhang, Menglong'
'Hou, Xinyu'
'Yang, Huiwen'
'Rong, Hua'
'Song, Haibin'
'Zhang, Yong'
'Chen, Wei'
'Wu, Songgu'

_publ_section_title
;
 Improvement of humidity stability of ethyl gallate by the cocrystal
 strategy and study of dissolution behavior of the cocrystal
;
_journal_issue 16
_journal_name_full CrystEngComm
_journal_page_first 2577
_journal_page_last 2590
_journal_paper_doi 10.1039/D5CE00174A
_journal_volume 27
_journal_year 2025
_chemical_formula_moiety 'C9 H10 O5, 2.5(H2 O)'
_chemical_formula_sum 'C9 H15 O7.5'
_chemical_formula_weight 243.21
_chemical_name_systematic EG-Hydrate
_space_group_crystal_system triclinic
_space_group_IT_number 2
_space_group_name_Hall '-P 1'
_space_group_name_H-M_alt 'P -1'
_atom_sites_solution_hydrogens mixed
_atom_sites_solution_primary direct
_audit_creation_date 2024-12-02
_audit_creation_method
;
Olex2 1.5
(compiled 2024.02.16 svn.r378c4104 for OlexSys, GUI svn.r6928)
;
_audit_update_record
;
2024-12-06 deposited with the CCDC.	2025-03-13 downloaded from the CCDC.
;
_cell_angle_alpha 79.478(2)
_cell_angle_beta 83.701(2)
_cell_angle_gamma 82.920(2)
_cell_formula_units_Z 4
_cell_length_a 7.0043(2)
_cell_length_b 11.7986(3)
_cell_length_c 14.0615(4)
_cell_measurement_reflns_used 14113
_cell_measurement_temperature 100.00(10)
_cell_measurement_theta_max 74.1580
_cell_measurement_theta_min 3.1860
_cell_volume 1129.27(5)
_computing_cell_refinement 'CrysAlisPro 1.171.43.136a (Rigaku OD, 2024)'
_computing_data_collection 'CrysAlisPro 1.171.43.136a (Rigaku OD, 2024)'
_computing_data_reduction 'CrysAlisPro 1.171.43.136a (Rigaku OD, 2024)'
_computing_molecular_graphics 'Olex2 1.5 (Dolomanov et al., 2009)'
_computing_publication_material 'Olex2 1.5 (Dolomanov et al., 2009)'
_computing_structure_refinement 'SHELXL 2018/3 (Sheldrick, 2015)'
_computing_structure_solution 'SHELXS  (Sheldrick, 2008)'
_diffrn_ambient_environment N~2~
_diffrn_ambient_temperature 100.00(10)
_diffrn_detector 'Hybrid Pixel Array Detector'
_diffrn_detector_area_resol_mean 10.0000
_diffrn_detector_type 'HyPix-Arc 150'
_diffrn_measured_fraction_theta_full 0.992
_diffrn_measured_fraction_theta_max 0.976
_diffrn_measurement_details
;
List of Runs (angles in degrees, time in seconds):

  # Type    Start    End  Width  t~exp~   \w     \q     \k     \f   Frames
#--------------------------------------------------------------------------
  1  \w     22.00  48.00   0.50    0.05    --   59.34 -94.00-180.00   52
  2  \w     24.00  49.00   0.50    0.05    --   59.34 -94.00 -90.00   50
  3  \w   -101.00 -50.00   0.50    0.05    --  -60.24 -15.00 -30.00  102
  4  \w    -96.00 -40.00   0.50    0.05    --  -60.24 -15.00 -90.00  112
  5  \w   -107.00 -53.00   0.50    0.05    --  -60.24 -15.00  30.00  108
  6  \w    -68.00 -42.00   0.50    0.05    --  -60.24 -15.00-180.00   52
  7  \w    -67.00 -42.00   0.50    0.05    --  -60.24 -15.00 150.00   50
  8  \w     37.00  63.00   0.50    0.05    --   72.68 -94.00  30.00   52
  9  \w     66.00  92.00   0.50    0.05    --   72.68-125.00-120.00   52
 10  \w     32.00  57.00   0.50    0.05    --   72.68 -94.00 -30.00   50
 11  \w     33.00  65.00   0.50    0.05    --   72.68 -94.00  90.00   64
 12  \w     28.00  53.00   0.50    0.05    --   72.68-125.00-120.00   50
 13  \w    -96.00 -70.00   0.50    0.05    --  -74.29 125.00-120.00   52
 14  \w   -121.00 -71.00   0.50    0.05    --  -74.29 -15.00  90.00  100
 15  \w    -56.00 -29.00   0.50    0.05    --  -74.29 125.00-120.00   54
 16  \w   -120.00 -85.00   0.50    0.05    --  -78.05 -15.00-150.00   70
 17  \w   -121.00 -80.00   0.50    0.05    --  -78.05 -15.00 150.00   82
 18  \w   -100.00 -72.00   0.50    0.05    --  -78.05 125.00   0.00   56
 19  \w    -96.00 -60.00   0.50    0.05    --  -78.05 -15.00 -30.00   72
 20  \w   -125.00 -91.00   0.50    0.05    --  -78.05 -15.00  60.00   68
 21  \w     90.00 118.00   0.50    0.05    --   79.03  15.00  60.00   56
 22  \w     53.00  99.00   0.50    0.05    --   79.03  15.00-150.00   92
 23  \w     76.00 127.00   0.50    0.05    --   79.03  15.00   0.00  102
 24  \w     41.00  66.00   0.50    0.05    --   79.03-125.00 -60.00   50
 25  \w     76.00 101.00   0.50    0.05    --   79.03-125.00 -60.00   50
 26  \w     37.00  62.00   0.50    0.05    --   79.03-125.00-120.00   50
 27  \w     75.00 101.00   0.50    0.05    --   79.03-125.00-150.00   52
 28  \w     43.00  69.00   0.50    0.05    --   79.03-125.00-150.00   52
 29  \w     74.00  99.00   0.50    0.05    --   79.03  15.00  30.00   50
 30  \w     76.00 101.00   0.50    0.05    --   79.03-125.00-120.00   50
 31  \w     57.00  83.00   0.50    0.05    --   79.03 -94.00-180.00   52
 32  \w    -91.00 -62.00   0.50    0.05    --  -82.00 109.00 -99.63   58
 33  \w    -83.00 -44.00   0.50    0.05    --  -82.00  90.00 125.60   78
 34  \w    -90.00 -37.00   0.50    0.05    --  -82.00 129.00 -53.37  106
 35  \w    -73.00 -48.00   0.50    0.05    --  -82.00 108.00 158.96   50
 36  \w   -130.00-105.00   0.50    0.05    --  -82.00 -41.00-161.98   50
 37  \w    -83.00 -38.00   0.50    0.05    --  -82.00 131.00  12.61   90
 38  \w    -68.00 -43.00   0.50    0.05    --  -82.00  71.00-124.78   50
 39  \w    -97.00 -69.00   0.50    0.05    --  -82.00 114.00   0.07   56
 40  \w    -64.00 -38.00   0.50    0.05    --  -82.00 125.00 -67.17   52
 41  \w    -90.00 -56.00   0.50    0.05    --  -82.00 103.00-139.35   68
 42  \w   -100.00 -74.00   0.50    0.05    --  -82.00 125.00 -67.17   52
 43  \w   -124.00 -98.00   0.50    0.05    --  -82.00 -61.00 174.10   52
 44  \w    -98.00 -37.00   0.50    0.05    --  -82.00 131.00-108.42  122
 45  \w    -81.00 -49.00   0.50    0.05    --  -82.00 125.00  31.24   64
 46  \w    -77.00 -37.00   0.50    0.05    --  -82.00 125.00  -4.40   80
 47  \w    -75.00 -50.00   0.50    0.05    --  -82.00  94.00-105.59   50
 48  \w   -123.00 -97.00   0.50    0.05    --  -82.00 -66.00  33.47   52
 49  \w    -67.00 -38.00   0.50    0.05    --  -82.00 129.00 151.47   58
 50  \w   -124.00 -98.00   0.50    0.05    --  -82.00 -58.00 -78.36   52
 51  \w    -92.00 -40.00   0.50    0.05    --  -82.00 109.00  82.21  104
 52  \w   -127.00 -98.00   0.50    0.05    --  -82.00 -52.00-137.26   58
 53  \w    -64.00 -39.00   0.50    0.05    --  -82.00 130.00 -92.42   50
 54  \w   -131.00-106.00   0.50    0.05    --  -82.00 -36.00 149.85   50
 55  \w    -63.00 -38.00   0.50    0.05    --  -82.00 131.00  50.05   50
 56  \w    -96.00 -50.00   0.50    0.05    --  -82.00 114.00 -18.82   92
 57  \w   -124.00 -98.00   0.50    0.05    --  -82.00 -47.00 -56.82   52
 58  \w   -123.00 -98.00   0.50    0.05    --  -82.00 -36.00 -29.43   50
 59  \w    -64.00 -39.00   0.50    0.05    --  -82.00 111.00 -64.40   50
 60  \w    -95.00 -67.00   0.50    0.05    --  -82.00 118.00 167.57   56
 61  \w   -123.00 -98.00   0.50    0.05    --  -82.00 -55.00 137.49   50
 62  \w    -94.00 -68.00   0.50    0.05    --  -82.00 118.00 108.56   52
 63  \w    -66.00 -36.00   0.50    0.05    --  -82.00 127.00-146.50   60
 64  \w    -97.00 -47.00   0.50    0.05    --  -82.00 114.00  60.40  100
 65  \w    -97.00 -64.00   0.50    0.05    --  -82.00 114.00 -75.14   66
;
_diffrn_measurement_device 'four-circle diffractometer'
_diffrn_measurement_device_type 'ROD, Synergy Custom DW system, HyPix-Arc 150'
_diffrn_measurement_method '\w scans'
_diffrn_orient_matrix_type 'CrysAlisPro convention (1999,Acta A55,543-557)'
_diffrn_orient_matrix_UB_11 0.1345148000
_diffrn_orient_matrix_UB_12 -0.1110111000
_diffrn_orient_matrix_UB_13 -0.0120020000
_diffrn_orient_matrix_UB_21 0.1636463000
_diffrn_orient_matrix_UB_22 0.0740889000
_diffrn_orient_matrix_UB_23 -0.0459205000
_diffrn_orient_matrix_UB_31 0.0681415000
_diffrn_orient_matrix_UB_32 -0.0048519000
_diffrn_orient_matrix_UB_33 0.1013140000
_diffrn_radiation_monochromator mirror
_diffrn_radiation_probe x-ray
_diffrn_radiation_type 'Cu K\a'
_diffrn_radiation_wavelength 1.54184
_diffrn_reflns_av_R_equivalents 0.0230
_diffrn_reflns_av_unetI/netI 0.0168
_diffrn_reflns_Laue_measured_fraction_full 0.992
_diffrn_reflns_Laue_measured_fraction_max 0.976
_diffrn_reflns_limit_h_max 8
_diffrn_reflns_limit_h_min -8
_diffrn_reflns_limit_k_max 14
_diffrn_reflns_limit_k_min -14
_diffrn_reflns_limit_l_max 17
_diffrn_reflns_limit_l_min -14
_diffrn_reflns_number 19643
_diffrn_reflns_point_group_measured_fraction_full 0.992
_diffrn_reflns_point_group_measured_fraction_max 0.976
_diffrn_reflns_theta_full 67.684
_diffrn_reflns_theta_max 74.267
_diffrn_reflns_theta_min 3.209
_diffrn_source 'Rotating-anode X-ray tube'
_diffrn_source_type 'Rigaku (Cu) X-ray Source'
_exptl_absorpt_coefficient_mu 1.098
_exptl_absorpt_correction_T_max 1.00000
_exptl_absorpt_correction_T_min 0.79630
_exptl_absorpt_correction_type multi-scan
_exptl_absorpt_process_details
;
CrysAlisPro 1.171.43.136a (Rigaku Oxford Diffraction, 2024)
Empirical absorption correction using spherical harmonics,
implemented in SCALE3 ABSPACK scaling algorithm.
;
_exptl_crystal_colour colourless
_exptl_crystal_colour_primary colourless
_exptl_crystal_density_diffrn 1.431
_exptl_crystal_description prism
_exptl_crystal_F_000 516
_exptl_crystal_size_max 0.22
_exptl_crystal_size_mid 0.05
_exptl_crystal_size_min 0.04
_refine_diff_density_max 0.323
_refine_diff_density_min -0.258
_refine_diff_density_rms 0.046
_refine_ls_extinction_coef 0.0020(3)
_refine_ls_extinction_expression Fc^*^=kFc[1+0.001xFc^2^\l^3^/sin(2\q)]^-1/4^
_refine_ls_extinction_method 'SHELXL-2018/3 (Sheldrick 2018)'
_refine_ls_goodness_of_fit_ref 1.060
_refine_ls_hydrogen_treatment mixed
_refine_ls_matrix_type full
_refine_ls_number_parameters 337
_refine_ls_number_reflns 4504
_refine_ls_number_restraints 15
_refine_ls_restrained_S_all 1.058
_refine_ls_R_factor_all 0.0340
_refine_ls_R_factor_gt 0.0323
_refine_ls_shift/su_max 0.001
_refine_ls_shift/su_mean 0.000
_refine_ls_structure_factor_coef Fsqd
_refine_ls_weighting_details 'w=1/[\s^2^(Fo^2^)+(0.0530P)^2^+0.3569P] where P=(Fo^2^+2Fc^2^)/3'
_refine_ls_weighting_scheme calc
_refine_ls_wR_factor_gt 0.0906
_refine_ls_wR_factor_ref 0.0919
_reflns_Friedel_coverage 0.000
_reflns_number_gt 4202
_reflns_number_total 4504
_reflns_threshold_expression 'I > 2\s(I)'
_cod_data_source_file d5ce00174a2.cif
_cod_data_source_block EG-Hydrate
_cod_depositor_comments 'Adding full bibliography for 7250113--7250114.cif.'
_cod_original_cell_volume 1129.26(6)
_cod_original_formula_sum 'C9 H15 O7.50'
_cod_database_code 7250114
_shelx_shelxl_version_number 2018/3
_shelx_space_group_comment
;
The symmetry employed for this shelxl refinement is uniquely defined
by the following loop, which should always be used as a source of
symmetry information in preference to the above space-group names.
They are only intended as comments.
;
_shelx_estimated_absorpt_t_max 0.957
_shelx_estimated_absorpt_t_min 0.794
_olex2_refinement_description
;
1. Restrained distances
 O29-H29A = O29-H29B
 0.87 with sigma of 0.02
 O30-H30A = O30-H30B
 0.87 with sigma of 0.02
 O31-H31A = O31-H31B
 0.87 with sigma of 0.02
 O32-H32A = O32-H32B
 0.87 with sigma of 0.02
 O33-H33A = O33-H33B
 0.87 with sigma of 0.02
 H29A-H29B
 1.38 with sigma of 0.04
 H30A-H30B
 1.38 with sigma of 0.04
 H31A-H31B
 1.38 with sigma of 0.04
 H32A-H32B
 1.38 with sigma of 0.04
 H33A-H33B
 1.38 with sigma of 0.04
2.a Secondary CH2 refined with riding coordinates:
 C23(H23A,H23B), C9(H9A,H9B)
2.b Aromatic/amide H refined with riding coordinates:
 C6(H6), C20(H20), C16(H16), C2(H2)
2.c Idealised Me refined as rotating group:
 C10(H10A,H10B,H10C), C24(H24A,H24B,H24C)
2.d Idealised tetrahedral OH refined as rotating group:
 O13(H13), O14(H14), O12(H12), O26(H26), O28(H28), O27(H27)
;
_olex2_submission_special_instructions 'No special instructions were received'
_oxdiff_exptl_absorpt_empirical_details
;
Empirical correction (ABSPACK) includes:
- Absorption correction using spherical harmonics
- Frame scaling
;
_oxdiff_exptl_absorpt_empirical_full_max 1.406
_oxdiff_exptl_absorpt_empirical_full_min 0.666

loop_
_space_group_symop_operation_xyz
'x, y, z'
'-x, -y, -z'

loop_
_atom_site_label
_atom_site_type_symbol
_atom_site_fract_x
_atom_site_fract_y
_atom_site_fract_z
_atom_site_U_iso_or_equiv
_atom_site_adp_type
_atom_site_occupancy
_atom_site_site_symmetry_order
_atom_site_calc_flag
_atom_site_refinement_flags_posn
_atom_site_refinement_flags_adp
_atom_site_refinement_flags_occupancy
_atom_site_disorder_assembly
_atom_site_disorder_group
O8 O 0.43433(11) 0.65724(7) 0.26921(6) 0.01674(17) Uani 1 1 d . . . . .
O13 O 0.11255(12) 0.57451(6) 0.60021(6) 0.01760(18) Uani 1 1 d . . . . .
H13 H 0.072985 0.532512 0.651719 0.026 Uiso 1 1 calc R U . . .
O22 O 0.23015(11) 0.37045(7) 0.09847(6) 0.01714(18) Uani 1 1 d . . . . .
O14 O 0.15819(12) 0.34158(7) 0.65631(5) 0.01729(17) Uani 1 1 d . . . . .
H14 H 0.150723 0.270352 0.660091 0.026 Uiso 1 1 calc R U . . .
O25 O 0.07183(13) 0.44584(7) 0.22368(6) 0.02184(19) Uani 1 1 d . . . . .
O12 O 0.36762(12) 0.20112(6) 0.53828(6) 0.01817(18) Uani 1 1 d . . . . .
H12 H 0.365246 0.162473 0.493903 0.027 Uiso 1 1 calc R U . . .
O11 O 0.54188(12) 0.48748(7) 0.22346(6) 0.02097(19) Uani 1 1 d . . . . .
O26 O 0.31515(12) 0.71278(7) -0.17026(6) 0.01879(18) Uani 1 1 d . . . . .
H26 H 0.357772 0.649345 -0.187724 0.028 Uiso 1 1 calc R U . . .
O28 O 0.17609(12) 0.89694(7) -0.09556(6) 0.01896(18) Uani 1 1 d . . . . .
H28 H 0.117698 0.949258 -0.066722 0.028 Uiso 1 1 calc R U . . .
O27 O 0.01936(12) 0.88302(7) 0.09166(6) 0.01915(18) Uani 1 1 d . . . . .
H27 H 0.003102 0.871283 0.152606 0.029 Uiso 1 1 calc R U . . .
C15 C 0.15888(15) 0.57389(9) 0.07773(8) 0.0152(2) Uani 1 1 d . . . . .
C19 C 0.08971(15) 0.78095(9) 0.06025(8) 0.0153(2) Uani 1 1 d . . . . .
C21 C 0.14783(15) 0.45919(9) 0.14110(8) 0.0157(2) Uani 1 1 d . . . . .
C5 C 0.20443(15) 0.50620(9) 0.53708(8) 0.0141(2) Uani 1 1 d . . . . .
C6 C 0.27269(15) 0.55741(9) 0.44520(8) 0.0150(2) Uani 1 1 d . . . . .
H6 H 0.252148 0.639101 0.425816 0.018 Uiso 1 1 calc R U . . .
C23 C 0.21958(17) 0.25635(9) 0.15802(8) 0.0188(2) Uani 1 1 d . . . . .
H23A H 0.083491 0.244072 0.180391 0.023 Uiso 1 1 calc R U . . .
H23B H 0.292356 0.249223 0.215706 0.023 Uiso 1 1 calc R U . . .
C3 C 0.33392(15) 0.31783(9) 0.50140(8) 0.0148(2) Uani 1 1 d . . . . .
C4 C 0.23106(15) 0.38604(9) 0.56546(8) 0.0142(2) Uani 1 1 d . . . . .
C20 C 0.08327(15) 0.67219(9) 0.11734(8) 0.0155(2) Uani 1 1 d . . . . .
H20 H 0.028054 0.664533 0.182695 0.019 Uiso 1 1 calc R U . . .
C7 C 0.45660(15) 0.54152(9) 0.28423(8) 0.0153(2) Uani 1 1 d . . . . .
C9 C 0.53187(16) 0.71404(10) 0.17895(8) 0.0180(2) Uani 1 1 d . . . . .
H9A H 0.474832 0.697663 0.122156 0.022 Uiso 1 1 calc R U . . .
H9B H 0.671080 0.685764 0.174426 0.022 Uiso 1 1 calc R U . . .
C17 C 0.24318(15) 0.69312(9) -0.07514(8) 0.0154(2) Uani 1 1 d . . . . .
C18 C 0.16859(15) 0.79201(9) -0.03606(8) 0.0153(2) Uani 1 1 d . . . . .
C16 C 0.23981(15) 0.58385(9) -0.01861(8) 0.0156(2) Uani 1 1 d . . . . .
H16 H 0.291689 0.516710 -0.044885 0.019 Uiso 1 1 calc R U . . .
C2 C 0.40346(15) 0.36794(9) 0.40926(8) 0.0154(2) Uani 1 1 d . . . . .
H2 H 0.471716 0.321135 0.365720 0.018 Uiso 1 1 calc R U . . .
C10 C 0.50429(18) 0.84211(10) 0.18151(9) 0.0237(3) Uani 1 1 d . . . . .
H10A H 0.570162 0.883736 0.122771 0.036 Uiso 1 1 calc R U . . .
H10B H 0.558679 0.856783 0.238880 0.036 Uiso 1 1 calc R U . . .
H10C H 0.366095 0.869160 0.184563 0.036 Uiso 1 1 calc R U . . .
C1 C 0.37204(15) 0.48833(9) 0.38100(8) 0.0144(2) Uani 1 1 d . . . . .
C24 C 0.30651(18) 0.16807(10) 0.09598(9) 0.0229(3) Uani 1 1 d . . . . .
H24A H 0.236855 0.178233 0.037744 0.034 Uiso 1 1 calc R U . . .
H24B H 0.296350 0.089861 0.133025 0.034 Uiso 1 1 calc R U . . .
H24C H 0.442791 0.178774 0.076869 0.034 Uiso 1 1 calc R U . . .
O29 O 0.04074(12) 0.12551(7) 0.71501(6) 0.01951(18) Uani 1 1 d D . . . .
H29A H 0.115(2) 0.0631(12) 0.7033(11) 0.029 Uiso 1 1 d D U . . .
H29B H -0.055(2) 0.1257(14) 0.6818(11) 0.029 Uiso 1 1 d D U . . .
O30 O 0.04143(13) 0.80861(7) 0.59555(6) 0.02201(19) Uani 1 1 d D . . . .
H30A H 0.057(2) 0.7322(12) 0.6008(12) 0.033 Uiso 1 1 d D U . . .
H30B H -0.081(2) 0.8267(14) 0.6073(12) 0.033 Uiso 1 1 d D U . . .
O31 O 0.23878(12) 0.87118(7) 0.41615(6) 0.02058(18) Uani 1 1 d D . . . .
H31A H 0.172(2) 0.8532(14) 0.4718(10) 0.031 Uiso 1 1 d D U . . .
H31B H 0.354(2) 0.8367(14) 0.4223(12) 0.031 Uiso 1 1 d D U . . .
O32 O 0.26963(12) 0.92103(7) 0.69095(6) 0.02151(18) Uani 1 1 d D . . . .
H32A H 0.200(2) 0.8843(14) 0.6604(11) 0.032 Uiso 1 1 d D U . . .
H32B H 0.270(2) 0.8824(14) 0.7492(10) 0.032 Uiso 1 1 d D U . . .
O33 O 0.35190(13) 0.09038(7) 0.39072(6) 0.02128(19) Uani 1 1 d D . . . .
H33A H 0.319(2) 0.0204(12) 0.4008(12) 0.032 Uiso 1 1 d D U . . .
H33B H 0.469(2) 0.0848(14) 0.3612(12) 0.032 Uiso 1 1 d D U . . .

loop_
_atom_site_aniso_label
_atom_site_aniso_U_11
_atom_site_aniso_U_22
_atom_site_aniso_U_33
_atom_site_aniso_U_23
_atom_site_aniso_U_13
_atom_site_aniso_U_12
O8 0.0198(4) 0.0136(4) 0.0154(4) -0.0022(3) 0.0046(3) -0.0024(3)
O13 0.0235(4) 0.0129(4) 0.0153(4) -0.0043(3) 0.0061(3) -0.0019(3)
O22 0.0218(4) 0.0123(4) 0.0159(4) -0.0021(3) 0.0029(3) -0.0008(3)
O14 0.0231(4) 0.0133(4) 0.0145(4) -0.0024(3) 0.0029(3) -0.0025(3)
O25 0.0286(4) 0.0192(4) 0.0159(4) -0.0027(3) 0.0060(3) -0.0024(3)
O12 0.0248(4) 0.0110(4) 0.0180(4) -0.0035(3) 0.0008(3) 0.0000(3)
O11 0.0272(4) 0.0174(4) 0.0168(4) -0.0054(3) 0.0059(3) 0.0000(3)
O26 0.0261(4) 0.0139(4) 0.0142(4) -0.0033(3) 0.0060(3) 0.0007(3)
O28 0.0261(4) 0.0119(4) 0.0165(4) -0.0024(3) 0.0043(3) 0.0018(3)
O27 0.0270(4) 0.0143(4) 0.0148(4) -0.0053(3) 0.0023(3) 0.0034(3)
C15 0.0140(5) 0.0155(5) 0.0160(5) -0.0034(4) 0.0003(4) -0.0017(4)
C19 0.0148(5) 0.0148(5) 0.0168(5) -0.0061(4) -0.0006(4) 0.0011(4)
C21 0.0149(5) 0.0167(5) 0.0157(5) -0.0043(4) -0.0001(4) -0.0017(4)
C5 0.0133(5) 0.0143(5) 0.0158(5) -0.0061(4) 0.0000(4) -0.0013(4)
C6 0.0151(5) 0.0129(5) 0.0172(5) -0.0040(4) 0.0001(4) -0.0019(4)
C23 0.0217(5) 0.0140(5) 0.0191(5) 0.0006(4) 0.0003(4) -0.0028(4)
C3 0.0149(5) 0.0115(5) 0.0187(5) -0.0039(4) -0.0016(4) -0.0015(4)
C4 0.0143(5) 0.0155(5) 0.0132(5) -0.0029(4) -0.0004(4) -0.0028(4)
C20 0.0154(5) 0.0174(5) 0.0135(5) -0.0042(4) 0.0017(4) -0.0011(4)
C7 0.0146(5) 0.0149(5) 0.0168(5) -0.0048(4) -0.0006(4) -0.0010(4)
C9 0.0184(5) 0.0187(5) 0.0153(5) -0.0005(4) 0.0037(4) -0.0035(4)
C17 0.0150(5) 0.0169(5) 0.0138(5) -0.0038(4) 0.0019(4) -0.0010(4)
C18 0.0156(5) 0.0129(5) 0.0165(5) -0.0021(4) -0.0002(4) -0.0002(4)
C16 0.0163(5) 0.0141(5) 0.0164(5) -0.0053(4) 0.0014(4) -0.0004(4)
C2 0.0157(5) 0.0146(5) 0.0166(5) -0.0064(4) 0.0009(4) -0.0012(4)
C10 0.0261(6) 0.0175(6) 0.0252(6) -0.0003(4) 0.0047(5) -0.0046(5)
C1 0.0140(5) 0.0147(5) 0.0151(5) -0.0045(4) 0.0003(4) -0.0025(4)
C24 0.0229(6) 0.0152(5) 0.0301(6) -0.0048(5) -0.0003(5) -0.0004(4)
O29 0.0230(4) 0.0177(4) 0.0185(4) -0.0064(3) 0.0012(3) -0.0023(3)
O30 0.0231(4) 0.0147(4) 0.0273(5) -0.0043(3) 0.0022(3) -0.0012(3)
O31 0.0209(4) 0.0172(4) 0.0228(4) -0.0035(3) 0.0010(3) -0.0011(3)
O32 0.0257(4) 0.0206(4) 0.0172(4) -0.0013(3) 0.0010(3) -0.0036(3)
O33 0.0237(4) 0.0146(4) 0.0256(4) -0.0064(3) 0.0033(3) -0.0029(3)

loop_
_atom_type_symbol
_atom_type_description
_atom_type_scat_dispersion_real
_atom_type_scat_dispersion_imag
_atom_type_scat_source
C C 0.0181 0.0091 'International Tables Vol C Tables 4.2.6.8 and 6.1.1.4'
H H 0.0000 0.0000 'International Tables Vol C Tables 4.2.6.8 and 6.1.1.4'
O O 0.0492 0.0322 'International Tables Vol C Tables 4.2.6.8 and 6.1.1.4'

loop_
_geom_angle_atom_site_label_1
_geom_angle_atom_site_label_2
_geom_angle_atom_site_label_3
_geom_angle
_geom_angle_site_symmetry_1
_geom_angle_site_symmetry_3
_geom_angle_publ_flag
C7 O8 C9 115.55(8) . . ?
C5 O13 H13 109.5 . . ?
C21 O22 C23 115.02(8) . . ?
C4 O14 H14 109.5 . . ?
C3 O12 H12 109.5 . . ?
C17 O26 H26 109.5 . . ?
C18 O28 H28 109.5 . . ?
C19 O27 H27 109.5 . . ?
C20 C15 C21 117.57(10) . . ?
C20 C15 C16 120.95(10) . . ?
C16 C15 C21 121.48(10) . . ?
O27 C19 C20 124.15(10) . . ?
O27 C19 C18 115.54(9) . . ?
C20 C19 C18 120.30(10) . . ?
O22 C21 C15 113.47(9) . . ?
O25 C21 O22 122.63(10) . . ?
O25 C21 C15 123.90(10) . . ?
O13 C5 C6 119.28(9) . . ?
O13 C5 C4 120.23(9) . . ?
C6 C5 C4 120.49(10) . . ?
C5 C6 H6 120.2 . . ?
C5 C6 C1 119.67(10) . . ?
C1 C6 H6 120.2 . . ?
O22 C23 H23A 110.3 . . ?
O22 C23 H23B 110.3 . . ?
O22 C23 C24 107.31(9) . . ?
H23A C23 H23B 108.5 . . ?
C24 C23 H23A 110.3 . . ?
C24 C23 H23B 110.3 . . ?
O12 C3 C4 115.56(9) . . ?
O12 C3 C2 123.68(9) . . ?
C2 C3 C4 120.69(10) . . ?
O14 C4 C5 117.32(9) . . ?
O14 C4 C3 123.24(9) . . ?
C5 C4 C3 119.41(10) . . ?
C15 C20 H20 120.3 . . ?
C19 C20 C15 119.32(10) . . ?
C19 C20 H20 120.3 . . ?
O8 C7 C1 113.38(9) . . ?
O11 C7 O8 121.81(10) . . ?
O11 C7 C1 124.80(10) . . ?
O8 C9 H9A 110.4 . . ?
O8 C9 H9B 110.4 . . ?
O8 C9 C10 106.62(9) . . ?
H9A C9 H9B 108.6 . . ?
C10 C9 H9A 110.4 . . ?
C10 C9 H9B 110.4 . . ?
O26 C17 C18 115.58(9) . . ?
O26 C17 C16 124.00(9) . . ?
C16 C17 C18 120.42(10) . . ?
O28 C18 C19 122.54(9) . . ?
O28 C18 C17 117.51(9) . . ?
C19 C18 C17 119.94(10) . . ?
C15 C16 H16 120.5 . . ?
C17 C16 C15 119.06(10) . . ?
C17 C16 H16 120.5 . . ?
C3 C2 H2 120.4 . . ?
C3 C2 C1 119.26(10) . . ?
C1 C2 H2 120.4 . . ?
C9 C10 H10A 109.5 . . ?
C9 C10 H10B 109.5 . . ?
C9 C10 H10C 109.5 . . ?
H10A C10 H10B 109.5 . . ?
H10A C10 H10C 109.5 . . ?
H10B C10 H10C 109.5 . . ?
C6 C1 C7 120.75(10) . . ?
C6 C1 C2 120.44(10) . . ?
C2 C1 C7 118.70(9) . . ?
C23 C24 H24A 109.5 . . ?
C23 C24 H24B 109.5 . . ?
C23 C24 H24C 109.5 . . ?
H24A C24 H24B 109.5 . . ?
H24A C24 H24C 109.5 . . ?
H24B C24 H24C 109.5 . . ?
H29A O29 H29B 102.7(14) . . ?
H30A O30 H30B 105.5(15) . . ?
H31A O31 H31B 107.0(14) . . ?
H32A O32 H32B 105.4(15) . . ?
H33A O33 H33B 104.7(14) . . ?

loop_
_geom_bond_atom_site_label_1
_geom_bond_atom_site_label_2
_geom_bond_distance
_geom_bond_site_symmetry_2
_geom_bond_publ_flag
O8 C7 1.3351(13) . ?
O8 C9 1.4624(13) . ?
O13 H13 0.8400 . ?
O13 C5 1.3638(12) . ?
O22 C21 1.3389(13) . ?
O22 C23 1.4555(13) . ?
O14 H14 0.8400 . ?
O14 C4 1.3586(13) . ?
O25 C21 1.2144(14) . ?
O12 H12 0.8400 . ?
O12 C3 1.3808(13) . ?
O11 C7 1.2193(13) . ?
O26 H26 0.8400 . ?
O26 C17 1.3655(13) . ?
O28 H28 0.8400 . ?
O28 C18 1.3651(13) . ?
O27 H27 0.8400 . ?
O27 C19 1.3743(13) . ?
C15 C21 1.4838(15) . ?
C15 C20 1.3984(15) . ?
C15 C16 1.3999(15) . ?
C19 C20 1.3868(15) . ?
C19 C18 1.3947(15) . ?
C5 C6 1.3833(15) . ?
C5 C4 1.3958(15) . ?
C6 H6 0.9500 . ?
C6 C1 1.3981(14) . ?
C23 H23A 0.9900 . ?
C23 H23B 0.9900 . ?
C23 C24 1.5085(16) . ?
C3 C4 1.3992(15) . ?
C3 C2 1.3850(15) . ?
C20 H20 0.9500 . ?
C7 C1 1.4828(15) . ?
C9 H9A 0.9900 . ?
C9 H9B 0.9900 . ?
C9 C10 1.5061(16) . ?
C17 C18 1.3990(15) . ?
C17 C16 1.3869(15) . ?
C16 H16 0.9500 . ?
C2 H2 0.9500 . ?
C2 C1 1.4000(15) . ?
C10 H10A 0.9800 . ?
C10 H10B 0.9800 . ?
C10 H10C 0.9800 . ?
C24 H24A 0.9800 . ?
C24 H24B 0.9800 . ?
C24 H24C 0.9800 . ?
O29 H29A 0.879(13) . ?
O29 H29B 0.855(13) . ?
O30 H30A 0.885(13) . ?
O30 H30B 0.865(14) . ?
O31 H31A 0.873(13) . ?
O31 H31B 0.865(13) . ?
O32 H32A 0.883(13) . ?
O32 H32B 0.862(13) . ?
O33 H33A 0.868(13) . ?
O33 H33B 0.878(14) . ?

loop_
_geom_torsion_atom_site_label_1
_geom_torsion_atom_site_label_2
_geom_torsion_atom_site_label_3
_geom_torsion_atom_site_label_4
_geom_torsion
_geom_torsion_site_symmetry_1
_geom_torsion_site_symmetry_2
_geom_torsion_site_symmetry_3
_geom_torsion_site_symmetry_4
_geom_torsion_publ_flag
O8 C7 C1 C6 2.74(14) . . . . ?
O8 C7 C1 C2 -173.48(9) . . . . ?
O13 C5 C6 C1 178.13(10) . . . . ?
O13 C5 C4 O14 1.53(15) . . . . ?
O13 C5 C4 C3 -176.89(9) . . . . ?
O12 C3 C4 O14 -3.63(15) . . . . ?
O12 C3 C4 C5 174.69(9) . . . . ?
O12 C3 C2 C1 -175.82(10) . . . . ?
O11 C7 C1 C6 -178.51(11) . . . . ?
O11 C7 C1 C2 5.27(17) . . . . ?
O26 C17 C18 O28 -0.47(15) . . . . ?
O26 C17 C18 C19 179.28(10) . . . . ?
O26 C17 C16 C15 -178.74(10) . . . . ?
O27 C19 C20 C15 179.83(10) . . . . ?
O27 C19 C18 O28 0.06(15) . . . . ?
O27 C19 C18 C17 -179.67(10) . . . . ?
C21 O22 C23 C24 176.14(9) . . . . ?
C21 C15 C20 C19 -179.59(10) . . . . ?
C21 C15 C16 C17 178.82(10) . . . . ?
C5 C6 C1 C7 -176.41(10) . . . . ?
C5 C6 C1 C2 -0.26(16) . . . . ?
C6 C5 C4 O14 -179.20(9) . . . . ?
C6 C5 C4 C3 2.38(16) . . . . ?
C23 O22 C21 O25 0.80(15) . . . . ?
C23 O22 C21 C15 -179.14(9) . . . . ?
C3 C2 C1 C6 0.41(16) . . . . ?
C3 C2 C1 C7 176.63(10) . . . . ?
C4 C5 C6 C1 -1.14(16) . . . . ?
C4 C3 C2 C1 0.85(16) . . . . ?
C20 C15 C21 O22 -177.58(9) . . . . ?
C20 C15 C21 O25 2.48(17) . . . . ?
C20 C15 C16 C17 -0.43(16) . . . . ?
C20 C19 C18 O28 179.16(10) . . . . ?
C20 C19 C18 C17 -0.57(16) . . . . ?
C7 O8 C9 C10 -174.58(9) . . . . ?
C9 O8 C7 O11 -4.71(15) . . . . ?
C9 O8 C7 C1 174.09(9) . . . . ?
C18 C19 C20 C15 0.81(16) . . . . ?
C18 C17 C16 C15 0.68(16) . . . . ?
C16 C15 C21 O22 3.15(15) . . . . ?
C16 C15 C21 O25 -176.79(11) . . . . ?
C16 C15 C20 C19 -0.32(16) . . . . ?
C16 C17 C18 O28 -179.93(9) . . . . ?
C16 C17 C18 C19 -0.19(16) . . . . ?
C2 C3 C4 O14 179.45(10) . . . . ?
C2 C3 C4 C5 -2.23(16) . . . . ?
